data_7221845
loop_
_publ_author_name
'Kounavi, Konstantina A.'
'Kitos, Alexandros A.'
'Moushi, Eleni E.'
'Manos, Manolis J.'
'Papatriantafyllopoulou, Constantina'
'Tasiopoulos, Anastasios J.'
'Perlepes, Spyros P.'
'Nastopoulos, Vassilios'

_publ_section_title
;
 Supramolecular features in the engineering of 3d metal complexes with
 phenyl-substituted imidazoles as ligands: the case of copper(ii)
;
_journal_issue 39
_journal_name_full CrystEngComm
_journal_page_first 7510
_journal_paper_doi 10.1039/C5CE01222H
_journal_volume 17
_journal_year 2015
_chemical_formula_moiety 'C32 H28 Cl2 Cu N4'
_chemical_formula_sum 'C32 H28 Cl2 Cu N4'
_chemical_formula_weight 603.02
_space_group_IT_number 2
_symmetry_cell_setting triclinic
_symmetry_space_group_name_Hall '-P 1'
_symmetry_space_group_name_H-M 'P -1'
_atom_sites_solution_hydrogens geom
_atom_sites_solution_primary direct
_atom_sites_solution_secondary difmap
_audit_creation_method SHELXL-97
_audit_update_record
;
2015-08-05 deposited with the CCDC.
2015-08-20 downloaded from the CCDC.
;
_cell_angle_alpha 103.039(8)
_cell_angle_beta 96.056(6)
_cell_angle_gamma 94.487(7)
_cell_formula_units_Z 1
_cell_length_a 5.8941(5)
_cell_length_b 7.5206(8)
_cell_length_c 15.7272(10)
_cell_measurement_reflns_used 3265
_cell_measurement_temperature 100(2)
_cell_measurement_theta_max 30.6207
_cell_measurement_theta_min 3.8916
_cell_volume 671.62(10)
_computing_cell_refinement 'CrysAlis RED (Agilent Technologies, 2011)'
_computing_data_collection 'CrysAlis CCD (Agilent Technologies, 2011)'
_computing_data_reduction 'CrysAlis RED (Agilent Technologies, 2011)'
_computing_molecular_graphics
;
ORTEP-3 for Windows (Farrugia, 1997); PLATON (Spek, 1990);
MERCURY (Bruno et al. 2002)
;
_computing_publication_material 'WINGX (Farrugia, 1999)'
_computing_structure_refinement 'SHELXL-97 (Sheldrick, 1997)'
_computing_structure_solution 'SIR92 (Altomare et al., 1994)'
_diffrn_ambient_temperature 100(2)
_diffrn_detector_area_resol_mean 10.4223
_diffrn_measured_fraction_theta_full 0.996
_diffrn_measured_fraction_theta_max 0.996
_diffrn_measurement_device_type 'Agilent Technologies SuperNova with Atlas detector'
_diffrn_measurement_method '\w scans'
_diffrn_radiation_monochromator mirror
_diffrn_radiation_source 'SuperNova (Mo) X-ray Source'
_diffrn_radiation_type MoK\a
_diffrn_radiation_wavelength 0.71073
_diffrn_reflns_av_R_equivalents 0.0506
_diffrn_reflns_av_sigmaI/netI 0.0803
_diffrn_reflns_limit_h_max 7
_diffrn_reflns_limit_h_min -7
_diffrn_reflns_limit_k_max 9
_diffrn_reflns_limit_k_min -9
_diffrn_reflns_limit_l_max 20
_diffrn_reflns_limit_l_min -20
_diffrn_reflns_number 11388
_diffrn_reflns_theta_full 28.00
_diffrn_reflns_theta_max 28.00
_diffrn_reflns_theta_min 3.37
_exptl_absorpt_coefficient_mu 1.042
_exptl_absorpt_correction_T_max 0.96246
_exptl_absorpt_correction_T_min 0.72270
_exptl_absorpt_correction_type multi-scan
_exptl_absorpt_process_details
;
Empirical absorption correction using spherical harmonics, implemented 
in SCALE3 ABSPACK scaling algorithm (CrysAlisPro, Agilent Technologies,
Version 1.171.34.49)
;
_exptl_crystal_colour 'light green'
_exptl_crystal_density_diffrn 1.491
_exptl_crystal_density_method 'not measured'
_exptl_crystal_description plate
_exptl_crystal_F_000 311
_exptl_crystal_size_max 0.22
_exptl_crystal_size_mid 0.12
_exptl_crystal_size_min 0.07
_refine_diff_density_max 0.582
_refine_diff_density_min -0.515
_refine_diff_density_rms 0.075
_refine_ls_extinction_method none
_refine_ls_goodness_of_fit_ref 0.987
_refine_ls_hydrogen_treatment constr
_refine_ls_matrix_type full
_refine_ls_number_parameters 179
_refine_ls_number_reflns 3214
_refine_ls_number_restraints 0
_refine_ls_restrained_S_all 0.987
_refine_ls_R_factor_all 0.0569
_refine_ls_R_factor_gt 0.0341
_refine_ls_shift/su_max 0.000
_refine_ls_shift/su_mean 0.000
_refine_ls_structure_factor_coef Fsqd
_refine_ls_weighting_details 'calc w=1/[\s^2^(Fo^2^)+(0.0303P)^2^] where P=(Fo^2^+2Fc^2^)/3'
_refine_ls_weighting_scheme calc
_refine_ls_wR_factor_gt 0.0691
_refine_ls_wR_factor_ref 0.0709
_reflns_number_gt 2149
_reflns_number_total 3214
_reflns_threshold_expression >2\s(I)
_cod_data_source_file c5ce01222h2.cif
_cod_data_source_block 1
_cod_depositor_comments 'Adding full bibliography for 7221845--7221855.cif.'
_cod_database_code 7221845

loop_
_symmetry_equiv_pos_as_xyz
'x, y, z'
'-x, -y, -z'

loop_
_atom_site_label
_atom_site_type_symbol
_atom_site_fract_x
_atom_site_fract_y
_atom_site_fract_z
_atom_site_U_iso_or_equiv
_atom_site_adp_type
_atom_site_occupancy
_atom_site_symmetry_multiplicity
_atom_site_calc_flag
_atom_site_refinement_flags
Cu Cu 1.0000 0.0000 0.5000 0.01442(12) Uani 1 2 d S
Cl Cl 0.84036(9) 0.21289(7) 0.43635(3) 0.01855(14) Uani 1 1 d .
N1 N 0.5185(3) -0.4201(2) 0.36382(10) 0.0130(4) Uani 1 1 d .
C2 C 0.6252(4) -0.2948(3) 0.43420(13) 0.0156(5) Uani 1 1 d .
H2 H 0.5795 -0.2768 0.4901 0.019 Uiso 1 1 calc R
N3 N 0.8025(3) -0.2000(2) 0.41495(10) 0.0134(4) Uani 1 1 d .
C4 C 0.8115(4) -0.2677(3) 0.32547(12) 0.0120(5) Uani 1 1 d .
C5 C 0.6376(4) -0.4063(3) 0.29367(12) 0.0121(5) Uani 1 1 d .
C6 C 0.3141(4) -0.5444(3) 0.36296(14) 0.0186(5) Uani 1 1 d .
H6A H 0.2597 -0.5154 0.4194 0.028 Uiso 1 1 calc R
H6B H 0.3519 -0.6687 0.3505 0.028 Uiso 1 1 calc R
H6C H 0.1967 -0.5305 0.3185 0.028 Uiso 1 1 calc R
C7 C 0.9784(4) -0.1860(3) 0.27824(13) 0.0135(5) Uani 1 1 d .
C8 C 1.1984(4) -0.1134(3) 0.31833(13) 0.0144(5) Uani 1 1 d .
H8 H 1.2431 -0.1198 0.3760 0.017 Uiso 1 1 calc R
C9 C 1.3528(4) -0.0317(3) 0.27398(14) 0.0165(5) Uani 1 1 d .
H9 H 1.4994 0.0150 0.3018 0.020 Uiso 1 1 calc R
C10 C 1.2879(4) -0.0199(3) 0.18824(14) 0.0191(5) Uani 1 1 d .
H10 H 1.3901 0.0353 0.1583 0.023 Uiso 1 1 calc R
C11 C 1.0687(4) -0.0913(3) 0.14743(14) 0.0188(5) Uani 1 1 d .
H11 H 1.0246 -0.0841 0.0899 0.023 Uiso 1 1 calc R
C12 C 0.9155(4) -0.1731(3) 0.19154(13) 0.0153(5) Uani 1 1 d .
H12 H 0.7692 -0.2201 0.1634 0.018 Uiso 1 1 calc R
C13 C 0.5747(4) -0.5266(3) 0.20395(13) 0.0136(5) Uani 1 1 d .
C14 C 0.7285(4) -0.6429(3) 0.16717(13) 0.0162(5) Uani 1 1 d .
H14 H 0.8656 -0.6515 0.2004 0.019 Uiso 1 1 calc R
C15 C 0.6792(4) -0.7461(3) 0.08137(14) 0.0193(5) Uani 1 1 d .
H15 H 0.7843 -0.8223 0.0571 0.023 Uiso 1 1 calc R
C16 C 0.4754(4) -0.7365(3) 0.03185(13) 0.0191(5) Uani 1 1 d .
H16 H 0.4429 -0.8061 -0.0257 0.023 Uiso 1 1 calc R
C17 C 0.3190(4) -0.6230(3) 0.06796(13) 0.0187(5) Uani 1 1 d .
H17 H 0.1807 -0.6171 0.0348 0.022 Uiso 1 1 calc R
C18 C 0.3686(4) -0.5179(3) 0.15381(13) 0.0156(5) Uani 1 1 d .
H18 H 0.2635 -0.4414 0.1778 0.019 Uiso 1 1 calc R

loop_
_atom_site_aniso_label
_atom_site_aniso_U_11
_atom_site_aniso_U_22
_atom_site_aniso_U_33
_atom_site_aniso_U_23
_atom_site_aniso_U_13
_atom_site_aniso_U_12
Cu 0.0148(3) 0.0148(2) 0.0113(2) -0.00113(16) 0.00084(17) 0.00096(17)
Cl 0.0200(3) 0.0168(3) 0.0172(3) 0.0015(2) -0.0008(2) 0.0036(2)
N1 0.0115(10) 0.0125(9) 0.0128(9) -0.0001(7) -0.0005(8) 0.0001(7)
C2 0.0192(13) 0.0166(11) 0.0102(10) 0.0003(8) 0.0026(9) 0.0044(10)
N3 0.0140(10) 0.0140(9) 0.0114(9) 0.0008(7) 0.0008(8) 0.0039(8)
C4 0.0124(12) 0.0134(10) 0.0098(10) 0.0003(8) 0.0005(9) 0.0059(9)
C5 0.0118(12) 0.0142(11) 0.0109(10) 0.0025(8) 0.0007(9) 0.0067(9)
C6 0.0188(14) 0.0188(12) 0.0168(11) 0.0025(9) 0.0017(10) -0.0015(10)
C7 0.0139(13) 0.0100(10) 0.0151(10) -0.0010(8) 0.0017(9) 0.0048(9)
C8 0.0168(13) 0.0130(11) 0.0111(10) -0.0025(8) 0.0018(9) 0.0044(9)
C9 0.0106(12) 0.0133(11) 0.0226(11) -0.0023(9) 0.0015(10) 0.0033(9)
C10 0.0199(14) 0.0150(11) 0.0233(12) 0.0030(9) 0.0104(11) 0.0021(10)
C11 0.0237(14) 0.0192(12) 0.0141(11) 0.0033(9) 0.0037(10) 0.0056(10)
C12 0.0104(12) 0.0182(11) 0.0153(11) 0.0001(9) -0.0005(9) 0.0040(9)
C13 0.0133(13) 0.0131(10) 0.0128(10) 0.0006(8) 0.0019(9) -0.0006(9)
C14 0.0111(12) 0.0188(11) 0.0170(11) 0.0009(9) 0.0011(9) 0.0018(9)
C15 0.0205(14) 0.0164(11) 0.0198(11) -0.0017(9) 0.0081(11) 0.0043(10)
C16 0.0268(15) 0.0171(11) 0.0107(10) -0.0012(9) 0.0027(10) -0.0012(10)
C17 0.0170(13) 0.0193(12) 0.0170(11) 0.0026(9) -0.0047(10) -0.0005(10)
C18 0.0158(13) 0.0142(11) 0.0158(10) 0.0006(8) 0.0035(10) 0.0029(9)

loop_
_atom_type_symbol
_atom_type_description
_atom_type_scat_dispersion_real
_atom_type_scat_dispersion_imag
_atom_type_scat_source
C C 0.0033 0.0016 'International Tables Vol C Tables 4.2.6.8 and 6.1.1.4'
H H 0.0000 0.0000 'International Tables Vol C Tables 4.2.6.8 and 6.1.1.4'
Cl Cl 0.1484 0.1585 'International Tables Vol C Tables 4.2.6.8 and 6.1.1.4'
Cu Cu 0.3201 1.2651 'International Tables Vol C Tables 4.2.6.8 and 6.1.1.4'
N N 0.0061 0.0033 'International Tables Vol C Tables 4.2.6.8 and 6.1.1.4'

loop_
_geom_angle_atom_site_label_1
_geom_angle_atom_site_label_2
_geom_angle_atom_site_label_3
_geom_angle
_geom_angle_site_symmetry_1
_geom_angle_site_symmetry_3
N3 Cu N3 179.998(1) . 2_756
N3 Cu Cl 90.65(5) . .
N3 Cu Cl 89.36(5) 2_756 .
N3 Cu Cl 89.35(5) . 2_756
N3 Cu Cl 90.64(5) 2_756 2_756
Cl Cu Cl 180.0 . 2_756
C2 N1 C5 106.84(16) . .
C2 N1 C6 125.56(17) . .
C5 N1 C6 127.60(16) . .
N3 C2 N1 112.13(17) . .
N3 C2 H2 123.9 . .
N1 C2 H2 123.9 . .
C2 N3 C4 105.99(16) . .
C2 N3 Cu 124.46(13) . .
C4 N3 Cu 129.52(14) . .
C5 C4 N3 108.49(17) . .
C5 C4 C7 129.51(17) . .
N3 C4 C7 121.90(17) . .
C4 C5 N1 106.53(16) . .
C4 C5 C13 130.40(18) . .
N1 C5 C13 123.07(18) . .
N1 C6 H6A 109.5 . .
N1 C6 H6B 109.5 . .
H6A C6 H6B 109.5 . .
N1 C6 H6C 109.5 . .
H6A C6 H6C 109.5 . .
H6B C6 H6C 109.5 . .
C8 C7 C12 118.0(2) . .
C8 C7 C4 121.79(18) . .
C12 C7 C4 120.17(19) . .
C9 C8 C7 121.38(19) . .
C9 C8 H8 119.3 . .
C7 C8 H8 119.3 . .
C10 C9 C8 119.9(2) . .
C10 C9 H9 120.0 . .
C8 C9 H9 120.0 . .
C9 C10 C11 119.4(2) . .
C9 C10 H10 120.3 . .
C11 C10 H10 120.3 . .
C12 C11 C10 120.7(2) . .
C12 C11 H11 119.7 . .
C10 C11 H11 119.7 . .
C11 C12 C7 120.7(2) . .
C11 C12 H12 119.7 . .
C7 C12 H12 119.7 . .
C14 C13 C18 118.98(19) . .
C14 C13 C5 119.84(19) . .
C18 C13 C5 121.09(19) . .
C15 C14 C13 120.5(2) . .
C15 C14 H14 119.8 . .
C13 C14 H14 119.8 . .
C16 C15 C14 120.3(2) . .
C16 C15 H15 119.8 . .
C14 C15 H15 119.8 . .
C15 C16 C17 119.87(19) . .
C15 C16 H16 120.1 . .
C17 C16 H16 120.1 . .
C16 C17 C18 120.0(2) . .
C16 C17 H17 120.0 . .
C18 C17 H17 120.0 . .
C13 C18 C17 120.3(2) . .
C13 C18 H18 119.8 . .
C17 C18 H18 119.8 . .

loop_
_geom_bond_atom_site_label_1
_geom_bond_atom_site_label_2
_geom_bond_distance
_geom_bond_site_symmetry_2
Cu N3 1.9739(17) .
Cu N3 1.9739(17) 2_756
Cu Cl 2.2828(6) .
Cu Cl 2.2828(6) 2_756
N1 C2 1.341(2) .
N1 C5 1.387(2) .
N1 C6 1.463(3) .
C2 N3 1.319(3) .
C2 H2 0.9300 .
N3 C4 1.393(2) .
C4 C5 1.370(3) .
C4 C7 1.470(3) .
C5 C13 1.486(3) .
C6 H6A 0.9600 .
C6 H6B 0.9600 .
C6 H6C 0.9600 .
C7 C8 1.393(3) .
C7 C12 1.402(3) .
C8 C9 1.390(3) .
C8 H8 0.9300 .
C9 C10 1.387(3) .
C9 H9 0.9300 .
C10 C11 1.389(3) .
C10 H10 0.9300 .
C11 C12 1.383(3) .
C11 H11 0.9300 .
C12 H12 0.9300 .
C13 C14 1.388(3) .
C13 C18 1.391(3) .
C14 C15 1.385(3) .
C14 H14 0.9300 .
C15 C16 1.377(3) .
C15 H15 0.9300 .
C16 C17 1.384(3) .
C16 H16 0.9300 .
C17 C18 1.390(3) .
C17 H17 0.9300 .
C18 H18 0.9300 .
